data_7026848
loop_
_publ_author_name
'Blagg, Robin J.'
'Connelly, Neil G.'
'Haddow, Mairi F.'
'Hamilton, Alex'
'Lusi, Matteo'
'Orpen, A. Guy'
'Ridgway, Benjamin M.'

_publ_section_title
;
 Isomerism in rhodium(I) N,S-donor heteroscorpionates: ring substituent
 and ancillary ligand effects.
;
_journal_issue 48
_journal_name_full 'Dalton transactions (Cambridge, England : 2003)'
_journal_page_first 11616
_journal_page_last 11627
_journal_paper_doi 10.1039/c0dt00774a
_journal_volume 39
_journal_year 2010
_chemical_formula_sum 'C34 H55 B2 Cl8 N16 Rh S4'
_chemical_formula_weight 1224.34
_chemical_name_systematic
;
?
;
_space_group_IT_number 14
_symmetry_cell_setting monoclinic
_symmetry_space_group_name_Hall '-P 2ybc'
_symmetry_space_group_name_H-M 'P 1 21/c 1'
_atom_sites_solution_hydrogens geom
_atom_sites_solution_primary direct
_atom_sites_solution_secondary difmap
_audit_creation_method SHELXL-97
_cell_angle_alpha 90.00
_cell_angle_beta 97.57(3)
_cell_angle_gamma 90.00
_cell_formula_units_Z 4
_cell_length_a 20.179(4)
_cell_length_b 15.811(3)
_cell_length_c 17.133(3)
_cell_measurement_temperature 100
_cell_volume 5418.6(18)
_computing_cell_refinement 'Bruker SMART'
_computing_data_collection 'Bruker SMART'
_computing_data_reduction 'Bruker SAINT'
_computing_molecular_graphics 'Bruker SHELXTL'
_computing_publication_material 'Bruker SHELXTL'
_computing_structure_refinement 'SHELXL-97 (Sheldrick, 1997)'
_computing_structure_solution 'SHELXS-97 (Sheldrick, 1990)'
_diffrn_ambient_temperature 100
_diffrn_measured_fraction_theta_full 0.887
_diffrn_measured_fraction_theta_max 0.887
_diffrn_measurement_device_type 'CCD area detector'
_diffrn_measurement_method 'phi and omega scans'
_diffrn_radiation_monochromator graphite
_diffrn_radiation_source 'fine-focus sealed tube'
_diffrn_radiation_type MoK\a
_diffrn_radiation_wavelength 0.71073
_diffrn_reflns_av_R_equivalents 0.0991
_diffrn_reflns_av_sigmaI/netI 0.1899
_diffrn_reflns_limit_h_max 26
_diffrn_reflns_limit_h_min -26
_diffrn_reflns_limit_k_max 20
_diffrn_reflns_limit_k_min -20
_diffrn_reflns_limit_l_max 22
_diffrn_reflns_limit_l_min -22
_diffrn_reflns_number 49779
_diffrn_reflns_theta_full 27.50
_diffrn_reflns_theta_max 27.50
_diffrn_reflns_theta_min 1.02
_exptl_absorpt_coefficient_mu 0.908
_exptl_absorpt_correction_type none
_exptl_crystal_colour red
_exptl_crystal_density_diffrn 1.501
_exptl_crystal_density_meas ?
_exptl_crystal_density_method 'not measured'
_exptl_crystal_description prism
_exptl_crystal_F_000 2504
_exptl_crystal_size_max 0.20
_exptl_crystal_size_mid 0.20
_exptl_crystal_size_min 0.10
_refine_diff_density_max 1.983
_refine_diff_density_min -1.559
_refine_diff_density_rms 0.123
_refine_ls_extinction_method none
_refine_ls_goodness_of_fit_ref 0.900
_refine_ls_hydrogen_treatment constr
_refine_ls_matrix_type full
_refine_ls_number_parameters 598
_refine_ls_number_reflns 11043
_refine_ls_number_restraints 0
_refine_ls_restrained_S_all 0.900
_refine_ls_R_factor_all 0.1119
_refine_ls_R_factor_gt 0.0640
_refine_ls_shift/su_max 0.004
_refine_ls_shift/su_mean 0.000
_refine_ls_structure_factor_coef Fsqd
_refine_ls_weighting_details 'calc w=1/[\s^2^(Fo^2^)+(0.0586P)^2^+0.0000P] where P=(Fo^2^+2Fc^2^)/3'
_refine_ls_weighting_scheme calc
_refine_ls_wR_factor_gt 0.1548
_refine_ls_wR_factor_ref 0.1737
_reflns_number_gt 6226
_reflns_number_total 11043
_reflns_threshold_expression >2sigma(I)
_cod_data_source_file c0dt00774a.txt
_cod_data_source_block 23
_cod_depositor_comments
;
The following automatic conversions were performed:

'_symmetry_cell_setting' value 'Monoclinic' changed to 'monoclinic'
according to /home/saulius/struct/CIF-dictionaries/cif_core.dic
dictionary named 'cif_core.dic' version 2.4.2 from 2011-04-26.

Automatic conversion script
Id: cif_fix_values 1891 2012-01-12 08:04:46Z andrius 

The following automatic conversions were performed:

'_exptl_crystal_density_meas' value 'not measured' was changed to '?'
- the value is perceived as not measured.

Automatic conversion script
Id: cif_fix_values 3008 2015-01-20 13:52:24Z robertas 
;
_cod_original_cell_volume 5418.7(19)
_cod_original_sg_symbol_H-M P2(1)/c
_cod_original_formula_sum 'C34 H55 B2 Cl8 N16 Rh1 S4'
_cod_database_code 7026848

loop_
_symmetry_equiv_pos_as_xyz
'x, y, z'
'-x, y+1/2, -z+1/2'
'-x, -y, -z'
'x, -y-1/2, z-1/2'

loop_
_atom_site_label
_atom_site_type_symbol
_atom_site_fract_x
_atom_site_fract_y
_atom_site_fract_z
_atom_site_U_iso_or_equiv
_atom_site_adp_type
_atom_site_occupancy
_atom_site_symmetry_multiplicity
_atom_site_calc_flag
_atom_site_refinement_flags
Rh1 Rh 0.74260(2) 0.93997(3) 0.37421(3) 0.01280(12) Uani 1 1 d .
B1 B 0.7345(3) 0.9422(4) 0.2487(4) 0.0150(13) Uani 1 1 d .
N1 N 0.7519(2) 1.0253(3) 0.2073(3) 0.0143(10) Uani 1 1 d .
N2 N 0.8189(3) 1.0420(3) 0.2062(3) 0.0170(11) Uani 1 1 d .
C1 C 0.8211(3) 1.1190(4) 0.1758(4) 0.0220(14) Uani 1 1 d .
C2 C 0.7577(4) 1.1501(4) 0.1551(4) 0.0252(15) Uani 1 1 d .
H2 H 0.7466 1.2016 0.1306 0.030 Uiso 1 1 calc R
C3 C 0.7135(3) 1.0912(4) 0.1771(4) 0.0208(14) Uani 1 1 d .
C4 C 0.8864(4) 1.1613(4) 0.1693(4) 0.0335(18) Uani 1 1 d .
H4A H 0.9036 1.1860 0.2191 0.050 Uiso 1 1 calc R
H4B H 0.8800 1.2048 0.1299 0.050 Uiso 1 1 calc R
H4C H 0.9177 1.1204 0.1548 0.050 Uiso 1 1 calc R
C5 C 0.6398(3) 1.0975(4) 0.1745(4) 0.0286(16) Uani 1 1 d .
H5A H 0.6184 1.0629 0.1325 0.043 Uiso 1 1 calc R
H5B H 0.6262 1.1553 0.1657 0.043 Uiso 1 1 calc R
H5C H 0.6272 1.0784 0.2237 0.043 Uiso 1 1 calc R
N3 N 0.7794(2) 0.8710(3) 0.2252(3) 0.0146(10) Uani 1 1 d .
N4 N 0.7976(3) 0.8566(3) 0.1504(3) 0.0189(11) Uani 1 1 d .
C6 C 0.8215(3) 0.7810(4) 0.1528(3) 0.0167(12) Uani 1 1 d .
N5 N 0.8205(3) 0.7448(3) 0.2251(3) 0.0227(12) Uani 1 1 d .
C7 C 0.7914(3) 0.8023(4) 0.2694(4) 0.0175(13) Uani 1 1 d .
C8 C 0.8509(5) 0.6623(4) 0.2545(5) 0.042(2) Uani 1 1 d .
H8A H 0.8912 0.6524 0.2306 0.051 Uiso 1 1 calc R
H8B H 0.8635 0.6658 0.3111 0.051 Uiso 1 1 calc R
C9 C 0.8058(5) 0.5925(6) 0.2368(5) 0.053(2) Uani 1 1 d .
H9A H 0.7665 0.6012 0.2617 0.079 Uiso 1 1 calc R
H9B H 0.8274 0.5410 0.2559 0.079 Uiso 1 1 calc R
H9C H 0.7935 0.5886 0.1808 0.079 Uiso 1 1 calc R
C10 C 0.8488(4) 0.7388(4) 0.0861(4) 0.0300(16) Uani 1 1 d .
H10A H 0.8416 0.7742 0.0403 0.045 Uiso 1 1 calc R
H10B H 0.8266 0.6856 0.0751 0.045 Uiso 1 1 calc R
H10C H 0.8959 0.7293 0.1001 0.045 Uiso 1 1 calc R
S1 S 0.77227(8) 0.79621(9) 0.36332(9) 0.0177(3) Uani 1 1 d .
N6 N 0.6616(3) 0.9164(3) 0.2177(3) 0.0179(11) Uani 1 1 d .
N7 N 0.6377(3) 0.9015(3) 0.1385(3) 0.0201(11) Uani 1 1 d .
C11 C 0.5750(3) 0.8835(4) 0.1393(4) 0.0229(14) Uani 1 1 d .
N8 N 0.5577(2) 0.8860(3) 0.2142(3) 0.0179(11) Uani 1 1 d .
C12 C 0.6139(3) 0.9055(4) 0.2618(4) 0.0183(13) Uani 1 1 d .
C13 C 0.4913(3) 0.8717(4) 0.2385(4) 0.0256(15) Uani 1 1 d .
H13A H 0.4966 0.8457 0.2903 0.031 Uiso 1 1 calc R
H13B H 0.4663 0.8328 0.2019 0.031 Uiso 1 1 calc R
C14 C 0.4522(4) 0.9536(5) 0.2409(5) 0.0365(18) Uani 1 1 d .
H14A H 0.4794 0.9949 0.2711 0.055 Uiso 1 1 calc R
H14B H 0.4126 0.9434 0.2650 0.055 Uiso 1 1 calc R
H14C H 0.4399 0.9741 0.1883 0.055 Uiso 1 1 calc R
C15 C 0.5268(4) 0.8646(5) 0.0676(4) 0.0319(17) Uani 1 1 d .
H15A H 0.5492 0.8685 0.0217 0.048 Uiso 1 1 calc R
H15B H 0.4907 0.9046 0.0635 0.048 Uiso 1 1 calc R
H15C H 0.5094 0.8084 0.0714 0.048 Uiso 1 1 calc R
S2 S 0.62595(8) 0.91299(10) 0.36197(9) 0.0186(3) Uani 1 1 d .
B2 B 0.8235(4) 1.0546(4) 0.5518(4) 0.0187(14) Uani 1 1 d .
H2A H 0.8362 1.0799 0.6038 0.022 Uiso 1 1 calc R
N9 N 0.7461(3) 0.9281(3) 0.5203(3) 0.0220(12) Uani 1 1 d .
N10 N 0.7569(3) 1.0067(3) 0.5533(3) 0.0196(11) Uani 1 1 d .
C16 C 0.7074(4) 1.0272(5) 0.5921(5) 0.0355(18) Uani 1 1 d .
C17 C 0.6639(4) 0.9581(5) 0.5885(5) 0.0366(18) Uani 1 1 d .
H17 H 0.6245 0.9536 0.6108 0.044 Uiso 1 1 calc R
C18 C 0.6914(3) 0.8994(4) 0.5457(4) 0.0193(13) Uani 1 1 d .
C19 C 0.7043(5) 1.1108(5) 0.6327(6) 0.056(3) Uani 1 1 d .
H19A H 0.7352 1.1108 0.6804 0.083 Uiso 1 1 calc R
H19B H 0.6598 1.1200 0.6452 0.083 Uiso 1 1 calc R
H19C H 0.7159 1.1551 0.5987 0.083 Uiso 1 1 calc R
C20 C 0.6682(3) 0.8093(4) 0.5283(4) 0.0240(14) Uani 1 1 d .
H20A H 0.6904 0.7866 0.4867 0.036 Uiso 1 1 calc R
H20B H 0.6207 0.8088 0.5125 0.036 Uiso 1 1 calc R
H20C H 0.6787 0.7754 0.5748 0.036 Uiso 1 1 calc R
N11 N 0.8162(2) 1.1274(3) 0.4895(3) 0.0163(11) Uani 1 1 d .
N12 N 0.8586(3) 1.1980(3) 0.5069(3) 0.0186(11) Uani 1 1 d .
C21 C 0.8397(3) 1.2522(4) 0.4519(3) 0.0189(13) Uani 1 1 d .
N13 N 0.7875(3) 1.2213(3) 0.4007(3) 0.0177(11) Uani 1 1 d .
C22 C 0.7742(3) 1.1418(4) 0.4260(4) 0.0171(13) Uani 1 1 d .
C23 C 0.8720(4) 1.3365(4) 0.4430(5) 0.0319(17) Uani 1 1 d .
H23A H 0.9031 1.3483 0.4891 0.048 Uiso 1 1 calc R
H23B H 0.8382 1.3797 0.4365 0.048 Uiso 1 1 calc R
H23C H 0.8952 1.3355 0.3976 0.048 Uiso 1 1 calc R
C24 C 0.7520(3) 1.2640(4) 0.3315(4) 0.0277(16) Uani 1 1 d .
H24A H 0.7428 1.2235 0.2889 0.033 Uiso 1 1 calc R
H24B H 0.7804 1.3079 0.3144 0.033 Uiso 1 1 calc R
C25 C 0.6885(5) 1.3020(6) 0.3482(5) 0.054(2) Uani 1 1 d .
H25A H 0.6636 1.2610 0.3738 0.081 Uiso 1 1 calc R
H25B H 0.6628 1.3195 0.2998 0.081 Uiso 1 1 calc R
H25C H 0.6978 1.3501 0.3820 0.081 Uiso 1 1 calc R
S3 S 0.70958(8) 1.08157(9) 0.37931(9) 0.0186(3) Uani 1 1 d .
N14 N 0.8791(3) 0.9921(3) 0.5361(3) 0.0165(11) Uani 1 1 d .
N15 N 0.9236(3) 0.9642(3) 0.6006(3) 0.0195(11) Uani 1 1 d .
C26 C 0.9635(3) 0.9146(4) 0.5712(4) 0.0172(13) Uani 1 1 d .
N16 N 0.9491(2) 0.9081(3) 0.4914(3) 0.0160(10) Uani 1 1 d .
C27 C 0.8931(3) 0.9578(3) 0.4705(3) 0.0145(12) Uani 1 1 d .
C28 C 0.9832(3) 0.8576(4) 0.4368(4) 0.0193(13) Uani 1 1 d .
H28A H 1.0311 0.8627 0.4513 0.023 Uiso 1 1 calc R
H28B H 0.9722 0.8800 0.3840 0.023 Uiso 1 1 calc R
C29 C 0.9643(3) 0.7658(4) 0.4368(4) 0.0265(15) Uani 1 1 d .
H29A H 0.9803 0.7414 0.4871 0.040 Uiso 1 1 calc R
H29B H 0.9840 0.7368 0.3964 0.040 Uiso 1 1 calc R
H29C H 0.9165 0.7606 0.4270 0.040 Uiso 1 1 calc R
C30 C 1.0195(3) 0.8686(4) 0.6183(4) 0.0228(14) Uani 1 1 d .
H30A H 1.0182 0.8786 0.6733 0.034 Uiso 1 1 calc R
H30B H 1.0613 0.8885 0.6041 0.034 Uiso 1 1 calc R
H30C H 1.0152 0.8091 0.6077 0.034 Uiso 1 1 calc R
S4 S 0.85656(7) 0.97372(9) 0.37522(8) 0.0148(3) Uani 1 1 d .
C100 C 0.7312(4) 0.9758(5) 1.0128(4) 0.0395(19) Uani 1 1 d .
H10D H 0.7535 1.0216 1.0433 0.047 Uiso 1 1 calc R
H10E H 0.7257 0.9293 1.0483 0.047 Uiso 1 1 calc R
Cl1 Cl 0.77991(14) 0.94296(15) 0.94180(13) 0.0575(6) Uani 1 1 d .
Cl2 Cl 0.65034(13) 1.01094(15) 0.96689(14) 0.0604(7) Uani 1 1 d .
C200 C 0.4351(5) 0.8995(6) 0.5364(6) 0.056(3) Uani 1 1 d .
H20D H 0.3913 0.8737 0.5250 0.067 Uiso 1 1 calc R
H20E H 0.4290 0.9602 0.5400 0.067 Uiso 1 1 calc R
Cl3 Cl 0.48105(15) 0.8776(2) 0.46175(16) 0.0810(9) Uani 1 1 d .
Cl4 Cl 0.47513(11) 0.86092(14) 0.62720(14) 0.0520(6) Uani 1 1 d .
C300 C 0.3822(4) 0.1814(5) 0.1634(4) 0.0362(18) Uani 1 1 d .
H30D H 0.3650 0.2332 0.1378 0.043 Uiso 1 1 calc R
H30E H 0.3564 0.1346 0.1387 0.043 Uiso 1 1 calc R
Cl5 Cl 0.46781(10) 0.16871(13) 0.15010(12) 0.0413(5) Uani 1 1 d .
Cl6 Cl 0.37234(11) 0.18543(14) 0.26327(12) 0.0460(5) Uani 1 1 d .
C400 C 0.9677(5) 0.9425(5) 0.2077(6) 0.059(3) Uani 1 1 d .
H40A H 0.9196 0.9498 0.2026 0.071 Uiso 1 1 calc R
H40B H 0.9875 0.9755 0.2525 0.071 Uiso 1 1 calc R
Cl7 Cl 0.98715(11) 0.83584(12) 0.22404(12) 0.0412(5) Uani 1 1 d .
Cl8 Cl 0.9966(3) 0.9787(3) 0.1241(4) 0.229(4) Uani 1 1 d .

loop_
_atom_site_aniso_label
_atom_site_aniso_U_11
_atom_site_aniso_U_22
_atom_site_aniso_U_33
_atom_site_aniso_U_23
_atom_site_aniso_U_13
_atom_site_aniso_U_12
Rh1 0.0109(2) 0.0098(2) 0.0176(2) -0.00082(18) 0.00110(16) -0.00045(18)
B1 0.013(3) 0.008(3) 0.023(3) 0.001(3) 0.002(3) 0.000(3)
N1 0.015(2) 0.010(2) 0.018(3) 0.0004(19) 0.004(2) 0.003(2)
N2 0.020(3) 0.013(3) 0.017(2) 0.0017(19) -0.001(2) -0.004(2)
C1 0.031(4) 0.015(3) 0.018(3) 0.001(2) -0.002(3) 0.002(3)
C2 0.039(4) 0.014(3) 0.022(3) 0.006(3) -0.001(3) 0.004(3)
C3 0.028(4) 0.013(3) 0.021(3) -0.003(2) -0.001(3) 0.006(3)
C4 0.031(4) 0.023(4) 0.043(4) 0.017(3) -0.004(3) -0.007(3)
C5 0.025(4) 0.020(3) 0.038(4) 0.001(3) -0.006(3) 0.011(3)
N3 0.016(3) 0.010(2) 0.017(2) 0.0009(19) 0.003(2) 0.000(2)
N4 0.021(3) 0.018(3) 0.019(3) 0.000(2) 0.006(2) 0.000(2)
C6 0.019(3) 0.010(3) 0.022(3) -0.003(2) 0.003(3) 0.001(2)
N5 0.030(3) 0.014(3) 0.025(3) -0.004(2) 0.008(2) 0.007(2)
C7 0.017(3) 0.009(3) 0.027(3) 0.000(2) 0.003(3) 0.001(2)
C8 0.076(6) 0.014(3) 0.040(4) 0.001(3) 0.018(4) 0.011(4)
C9 0.055(6) 0.055(6) 0.049(5) -0.002(4) 0.006(4) 0.000(5)
C10 0.037(4) 0.023(4) 0.031(4) -0.003(3) 0.009(3) 0.005(3)
S1 0.0217(8) 0.0109(7) 0.0206(8) 0.0019(6) 0.0031(6) 0.0001(6)
N6 0.020(3) 0.012(2) 0.021(3) 0.001(2) 0.002(2) 0.000(2)
N7 0.020(3) 0.015(3) 0.024(3) -0.002(2) -0.002(2) 0.000(2)
C11 0.026(4) 0.010(3) 0.030(4) 0.000(2) -0.005(3) 0.001(3)
N8 0.014(3) 0.018(3) 0.022(3) -0.001(2) 0.000(2) -0.001(2)
C12 0.020(3) 0.010(3) 0.025(3) 0.002(2) 0.002(3) 0.004(2)
C13 0.010(3) 0.027(4) 0.038(4) 0.000(3) -0.001(3) -0.004(3)
C14 0.020(4) 0.032(4) 0.057(5) -0.011(3) 0.003(3) -0.001(3)
C15 0.029(4) 0.034(4) 0.031(4) -0.009(3) -0.004(3) -0.005(3)
S2 0.0142(7) 0.0197(8) 0.0222(8) -0.0021(6) 0.0031(6) -0.0024(6)
B2 0.024(4) 0.012(3) 0.021(3) -0.003(3) 0.002(3) 0.000(3)
N9 0.026(3) 0.017(3) 0.022(3) -0.002(2) 0.001(2) -0.004(2)
N10 0.026(3) 0.011(2) 0.023(3) -0.001(2) 0.008(2) 0.004(2)
C16 0.042(5) 0.021(4) 0.046(5) -0.004(3) 0.017(4) -0.007(3)
C17 0.034(4) 0.030(4) 0.050(5) 0.000(3) 0.022(4) -0.007(3)
C18 0.022(3) 0.015(3) 0.021(3) 0.003(2) 0.006(3) 0.001(3)
C19 0.062(6) 0.029(5) 0.082(7) -0.022(4) 0.033(5) -0.005(4)
C20 0.025(4) 0.017(3) 0.031(4) 0.004(3) 0.006(3) -0.005(3)
N11 0.017(3) 0.011(2) 0.021(3) -0.0034(19) 0.003(2) -0.001(2)
N12 0.016(3) 0.013(2) 0.026(3) -0.004(2) 0.001(2) -0.002(2)
C21 0.021(3) 0.012(3) 0.023(3) -0.005(2) 0.001(3) -0.003(3)
N13 0.019(3) 0.010(2) 0.024(3) 0.000(2) 0.001(2) 0.003(2)
C22 0.017(3) 0.010(3) 0.025(3) -0.006(2) 0.006(3) 0.002(2)
C23 0.033(4) 0.013(3) 0.049(4) 0.005(3) 0.002(3) -0.005(3)
C24 0.030(4) 0.018(3) 0.031(4) 0.007(3) -0.008(3) 0.005(3)
C25 0.059(6) 0.042(5) 0.057(6) 0.014(4) -0.003(5) 0.026(5)
S3 0.0150(7) 0.0136(7) 0.0259(8) -0.0036(6) -0.0017(6) 0.0021(6)
N14 0.019(3) 0.011(2) 0.018(3) -0.0005(19) -0.002(2) -0.003(2)
N15 0.018(3) 0.015(3) 0.023(3) 0.006(2) -0.006(2) -0.004(2)
C26 0.015(3) 0.011(3) 0.025(3) 0.001(2) -0.001(3) -0.006(2)
N16 0.011(2) 0.014(2) 0.023(3) 0.004(2) -0.003(2) -0.001(2)
C27 0.012(3) 0.009(3) 0.022(3) 0.001(2) -0.001(2) -0.003(2)
C28 0.012(3) 0.023(3) 0.022(3) 0.003(3) 0.003(2) 0.005(3)
C29 0.024(3) 0.025(4) 0.032(4) -0.001(3) 0.005(3) -0.002(3)
C30 0.020(3) 0.021(3) 0.026(3) 0.007(3) -0.004(3) -0.005(3)
S4 0.0129(7) 0.0139(7) 0.0171(7) 0.0011(6) 0.0006(6) -0.0004(6)
C100 0.043(5) 0.044(5) 0.029(4) 0.005(3) -0.001(4) 0.002(4)
Cl1 0.0845(18) 0.0493(13) 0.0434(12) -0.0146(10) 0.0262(12) -0.0063(12)
Cl2 0.0685(16) 0.0576(15) 0.0503(13) 0.0215(11) -0.0103(12) 0.0084(12)
C200 0.065(6) 0.039(5) 0.070(6) 0.000(4) 0.029(5) 0.017(5)
Cl3 0.0675(18) 0.120(3) 0.0608(16) 0.0033(15) 0.0286(14) 0.0427(17)
Cl4 0.0445(13) 0.0444(12) 0.0636(14) -0.0066(10) -0.0054(11) 0.0085(10)
C300 0.042(5) 0.031(4) 0.034(4) 0.004(3) 0.000(4) 0.008(3)
Cl5 0.0383(11) 0.0435(11) 0.0432(11) -0.0030(9) 0.0098(9) 0.0028(9)
Cl6 0.0478(13) 0.0541(13) 0.0375(11) 0.0158(9) 0.0113(9) 0.0051(10)
C400 0.063(6) 0.030(4) 0.095(7) 0.011(5) 0.051(6) 0.024(4)
Cl7 0.0491(12) 0.0277(9) 0.0468(11) -0.0086(8) 0.0065(9) 0.0050(9)
Cl8 0.320(7) 0.158(4) 0.268(6) 0.159(4) 0.261(6) 0.182(5)

loop_
_atom_type_symbol
_atom_type_description
_atom_type_scat_dispersion_real
_atom_type_scat_dispersion_imag
_atom_type_scat_source
C C 0.0033 0.0016 'International Tables Vol C Tables 4.2.6.8 and 6.1.1.4'
H H 0.0000 0.0000 'International Tables Vol C Tables 4.2.6.8 and 6.1.1.4'
B B 0.0013 0.0007 'International Tables Vol C Tables 4.2.6.8 and 6.1.1.4'
N N 0.0061 0.0033 'International Tables Vol C Tables 4.2.6.8 and 6.1.1.4'
S S 0.1246 0.1234 'International Tables Vol C Tables 4.2.6.8 and 6.1.1.4'
Rh Rh -1.1178 0.9187 'International Tables Vol C Tables 4.2.6.8 and 6.1.1.4'
Cl Cl 0.1484 0.1585 'International Tables Vol C Tables 4.2.6.8 and 6.1.1.4'

loop_
_geom_angle_atom_site_label_1
_geom_angle_atom_site_label_2
_geom_angle_atom_site_label_3
_geom_angle
B1 Rh1 S3 92.16(18)
B1 Rh1 S4 87.07(19)
S3 Rh1 S4 93.75(6)
B1 Rh1 S1 85.57(18)
S3 Rh1 S1 177.20(6)
S4 Rh1 S1 87.78(5)
B1 Rh1 S2 88.31(19)
S3 Rh1 S2 83.76(6)
S4 Rh1 S2 174.67(6)
S1 Rh1 S2 94.52(6)
B1 Rh1 N9 175.7(2)
S3 Rh1 N9 90.27(13)
S4 Rh1 N9 96.37(14)
S1 Rh1 N9 91.89(12)
S2 Rh1 N9 88.37(14)
N3 B1 N6 106.5(5)
N3 B1 N1 108.9(5)
N6 B1 N1 109.1(5)
N3 B1 Rh1 106.5(4)
N6 B1 Rh1 106.5(4)
N1 B1 Rh1 118.8(4)
C3 N1 N2 111.0(5)
C3 N1 B1 132.0(5)
N2 N1 B1 116.7(4)
C1 N2 N1 105.3(5)
N2 C1 C2 110.7(6)
N2 C1 C4 121.0(6)
C2 C1 C4 128.3(6)
C1 C2 C3 107.5(5)
C1 C2 H2 126.2
C3 C2 H2 126.2
N1 C3 C2 105.4(6)
N1 C3 C5 125.6(6)
C2 C3 C5 129.0(6)
C1 C4 H4A 109.5
C1 C4 H4B 109.5
H4A C4 H4B 109.5
C1 C4 H4C 109.5
H4A C4 H4C 109.5
H4B C4 H4C 109.5
C3 C5 H5A 109.5
C3 C5 H5B 109.5
H5A C5 H5B 109.5
C3 C5 H5C 109.5
H5A C5 H5C 109.5
H5B C5 H5C 109.5
C7 N3 N4 109.8(5)
C7 N3 B1 121.4(5)
N4 N3 B1 126.7(5)
C6 N4 N3 105.4(5)
N4 C6 N5 111.6(5)
N4 C6 C10 124.5(6)
N5 C6 C10 123.9(5)
C7 N5 C6 106.4(5)
C7 N5 C8 125.4(5)
C6 N5 C8 127.9(5)
N3 C7 N5 106.7(5)
N3 C7 S1 122.5(5)
N5 C7 S1 130.8(5)
C9 C8 N5 112.1(7)
C9 C8 H8A 109.2
N5 C8 H8A 109.2
C9 C8 H8B 109.2
N5 C8 H8B 109.2
H8A C8 H8B 107.9
C8 C9 H9A 109.5
C8 C9 H9B 109.5
H9A C9 H9B 109.5
C8 C9 H9C 109.5
H9A C9 H9C 109.5
H9B C9 H9C 109.5
C6 C10 H10A 109.5
C6 C10 H10B 109.5
H10A C10 H10B 109.5
C6 C10 H10C 109.5
H10A C10 H10C 109.5
H10B C10 H10C 109.5
C7 S1 Rh1 96.4(2)
C12 N6 N7 110.5(5)
C12 N6 B1 124.9(5)
N7 N6 B1 124.6(5)
C11 N7 N6 103.8(5)
N7 C11 N8 111.8(5)
N7 C11 C15 124.5(6)
N8 C11 C15 123.7(6)
C12 N8 C11 106.0(5)
C12 N8 C13 126.2(5)
C11 N8 C13 127.8(5)
N6 C12 N8 107.8(5)
N6 C12 S2 123.5(5)
N8 C12 S2 128.6(5)
N8 C13 C14 111.9(6)
N8 C13 H13A 109.2
C14 C13 H13A 109.2
N8 C13 H13B 109.2
C14 C13 H13B 109.2
H13A C13 H13B 107.9
C13 C14 H14A 109.5
C13 C14 H14B 109.5
H14A C14 H14B 109.5
C13 C14 H14C 109.5
H14A C14 H14C 109.5
H14B C14 H14C 109.5
C11 C15 H15A 109.5
C11 C15 H15B 109.5
H15A C15 H15B 109.5
C11 C15 H15C 109.5
H15A C15 H15C 109.5
H15B C15 H15C 109.5
C12 S2 Rh1 96.3(2)
N10 B2 N14 110.1(5)
N10 B2 N11 111.6(5)
N14 B2 N11 110.9(5)
N10 B2 H2A 108.1
N14 B2 H2A 108.1
N11 B2 H2A 108.1
C18 N9 N10 105.7(5)
C18 N9 Rh1 116.2(4)
N10 N9 Rh1 109.1(4)
C16 N10 N9 110.0(5)
C16 N10 B2 127.5(5)
N9 N10 B2 122.0(5)
N10 C16 C17 107.4(6)
N10 C16 C19 122.3(7)
C17 C16 C19 130.3(8)
C18 C17 C16 105.2(7)
C18 C17 H17 127.4
C16 C17 H17 127.4
N9 C18 C17 111.4(6)
N9 C18 C20 120.6(6)
C17 C18 C20 128.0(6)
C16 C19 H19A 109.5
C16 C19 H19B 109.5
H19A C19 H19B 109.5
C16 C19 H19C 109.5
H19A C19 H19C 109.5
H19B C19 H19C 109.5
C18 C20 H20A 109.5
C18 C20 H20B 109.5
H20A C20 H20B 109.5
C18 C20 H20C 109.5
H20A C20 H20C 109.5
H20B C20 H20C 109.5
C22 N11 N12 110.2(5)
C22 N11 B2 133.5(5)
N12 N11 B2 115.9(5)
C21 N12 N11 104.9(5)
N12 C21 N13 111.1(5)
N12 C21 C23 125.0(5)
N13 C21 C23 123.9(5)
C22 N13 C21 106.9(5)
C22 N13 C24 125.7(5)
C21 N13 C24 127.4(5)
N11 C22 N13 106.9(5)
N11 C22 S3 131.1(5)
N13 C22 S3 122.0(4)
C21 C23 H23A 109.5
C21 C23 H23B 109.5
H23A C23 H23B 109.5
C21 C23 H23C 109.5
H23A C23 H23C 109.5
H23B C23 H23C 109.5
N13 C24 C25 112.0(6)
N13 C24 H24A 109.2
C25 C24 H24A 109.2
N13 C24 H24B 109.2
C25 C24 H24B 109.2
H24A C24 H24B 107.9
C24 C25 H25A 109.5
C24 C25 H25B 109.5
H25A C25 H25B 109.5
C24 C25 H25C 109.5
H25A C25 H25C 109.5
H25B C25 H25C 109.5
C22 S3 Rh1 110.1(2)
C27 N14 N15 111.0(5)
C27 N14 B2 131.1(5)
N15 N14 B2 117.9(5)
C26 N15 N14 104.8(5)
N15 C26 N16 112.3(5)
N15 C26 C30 124.1(6)
N16 C26 C30 123.6(6)
C26 N16 C27 106.0(5)
C26 N16 C28 128.6(5)
C27 N16 C28 125.4(5)
N14 C27 N16 105.9(5)
N14 C27 S4 129.8(5)
N16 C27 S4 124.2(5)
N16 C28 C29 112.7(5)
N16 C28 H28A 109.1
C29 C28 H28A 109.1
N16 C28 H28B 109.1
C29 C28 H28B 109.1
H28A C28 H28B 107.8
C28 C29 H29A 109.5
C28 C29 H29B 109.5
H29A C29 H29B 109.5
C28 C29 H29C 109.5
H29A C29 H29C 109.5
H29B C29 H29C 109.5
C26 C30 H30A 109.5
C26 C30 H30B 109.5
H30A C30 H30B 109.5
C26 C30 H30C 109.5
H30A C30 H30C 109.5
H30B C30 H30C 109.5
C27 S4 Rh1 105.6(2)
Cl1 C100 Cl2 110.5(4)
Cl1 C100 H10D 109.6
Cl2 C100 H10D 109.6
Cl1 C100 H10E 109.6
Cl2 C100 H10E 109.6
H10D C100 H10E 108.1
Cl3 C200 Cl4 111.0(5)
Cl3 C200 H20D 109.4
Cl4 C200 H20D 109.4
Cl3 C200 H20E 109.4
Cl4 C200 H20E 109.4
H20D C200 H20E 108.0
Cl6 C300 Cl5 111.4(4)
Cl6 C300 H30D 109.3
Cl5 C300 H30D 109.3
Cl6 C300 H30E 109.3
Cl5 C300 H30E 109.3
H30D C300 H30E 108.0
Cl8 C400 Cl7 111.3(5)
Cl8 C400 H40A 109.4
Cl7 C400 H40A 109.4
Cl8 C400 H40B 109.4
Cl7 C400 H40B 109.4
H40A C400 H40B 108.0

loop_
_geom_bond_atom_site_label_1
_geom_bond_atom_site_label_2
_geom_bond_distance
Rh1 B1 2.136(7)
Rh1 S3 2.3408(16)
Rh1 S4 2.3586(16)
Rh1 S1 2.3641(16)
Rh1 S2 2.3741(16)
Rh1 N9 2.501(5)
B1 N3 1.531(8)
B1 N6 1.551(8)
B1 N1 1.555(8)
N1 C3 1.360(7)
N1 N2 1.380(7)
N2 C1 1.327(7)
C1 C2 1.373(9)
C1 C4 1.497(10)
C2 C3 1.376(10)
C2 H2 0.9300
C3 C5 1.486(9)
C4 H4A 0.9600
C4 H4B 0.9600
C4 H4C 0.9600
C5 H5A 0.9600
C5 H5B 0.9600
C5 H5C 0.9600
N3 C7 1.329(7)
N3 N4 1.397(7)
N4 C6 1.286(8)
C6 N5 1.368(8)
C6 C10 1.491(9)
N5 C7 1.366(8)
N5 C8 1.499(9)
C7 S1 1.706(7)
C8 C9 1.438(12)
C8 H8A 0.9700
C8 H8B 0.9700
C9 H9A 0.9600
C9 H9B 0.9600
C9 H9C 0.9600
C10 H10A 0.9600
C10 H10B 0.9600
C10 H10C 0.9600
N6 C12 1.312(8)
N6 N7 1.399(7)
N7 C11 1.297(8)
C11 N8 1.375(8)
C11 C15 1.494(9)
N8 C12 1.342(8)
N8 C13 1.472(8)
C12 S2 1.706(6)
C13 C14 1.520(9)
C13 H13A 0.9700
C13 H13B 0.9700
C14 H14A 0.9600
C14 H14B 0.9600
C14 H14C 0.9600
C15 H15A 0.9600
C15 H15B 0.9600
C15 H15C 0.9600
B2 N10 1.545(9)
B2 N14 1.546(9)
B2 N11 1.564(8)
B2 H2A 0.9800
N9 C18 1.318(8)
N9 N10 1.371(7)
N10 C16 1.313(9)
C16 C17 1.397(10)
C16 C19 1.498(10)
C17 C18 1.346(10)
C17 H17 0.9300
C18 C20 1.517(8)
C19 H19A 0.9600
C19 H19B 0.9600
C19 H19C 0.9600
C20 H20A 0.9600
C20 H20B 0.9600
C20 H20C 0.9600
N11 C22 1.308(8)
N11 N12 1.415(7)
N12 C21 1.293(8)
C21 N13 1.370(7)
C21 C23 1.501(9)
N13 C22 1.368(8)
N13 C24 1.466(7)
C22 S3 1.723(6)
C23 H23A 0.9600
C23 H23B 0.9600
C23 H23C 0.9600
C24 C25 1.477(11)
C24 H24A 0.9700
C24 H24B 0.9700
C25 H25A 0.9600
C25 H25B 0.9600
C25 H25C 0.9600
N14 C27 1.310(8)
N14 N15 1.401(7)
N15 C26 1.274(8)
C26 N16 1.363(8)
C26 C30 1.488(8)
N16 C27 1.385(7)
N16 C28 1.469(8)
C27 S4 1.719(6)
C28 C29 1.500(9)
C28 H28A 0.9700
C28 H28B 0.9700
C29 H29A 0.9600
C29 H29B 0.9600
C29 H29C 0.9600
C30 H30A 0.9600
C30 H30B 0.9600
C30 H30C 0.9600
C100 Cl1 1.740(8)
C100 Cl2 1.803(8)
C100 H10D 0.9700
C100 H10E 0.9700
C200 Cl3 1.712(9)
C200 Cl4 1.764(10)
C200 H20D 0.9700
C200 H20E 0.9700
C300 Cl6 1.750(8)
C300 Cl5 1.784(8)
C300 H30D 0.9700
C300 H30E 0.9700
C400 Cl8 1.715(10)
C400 Cl7 1.745(8)
C400 H40A 0.9700
C400 H40B 0.9700
